data_7011975
loop_
_publ_author_name
'Annemarie A. La Pens\'ee'
'Jamie Bickley'
'Simon J. Higgins'
'Massimo Marcaccio'
'Francesco Paolucci'
'Sergio Roffia'
'John M. Charnock'

_publ_section_title
;
 Syntheses, characterization and redox properties of homoleptic
 ruthenium(II)--diphosphine and diarsine complexes: deviations from
 ligand additivity
;
_journal_issue 22
_journal_name_full 'J. Chem. Soc., Dalton Trans.'
_journal_page_first 4095
_journal_page_last 4104
_journal_paper_doi 10.1039/b206234h
_journal_year 2002
_chemical_formula_sum 'C32 H32 As2 F6 N4 O6 Ru S2'
_chemical_formula_weight 997.65
_chemical_name_systematic
;
?
;
_space_group_IT_number 61
_symmetry_cell_setting orthorhombic
_symmetry_space_group_name_Hall '-P 2ac 2ab'
_symmetry_space_group_name_H-M 'P b c a'
_atom_sites_solution_hydrogens geom
_atom_sites_solution_primary direct
_atom_sites_solution_secondary difmap
_audit_creation_method SHELXL-97
_cell_angle_alpha 90.00
_cell_angle_beta 90.00
_cell_angle_gamma 90.00
_cell_formula_units_Z 8
_cell_length_a 19.4220(14)
_cell_length_b 13.4406(10)
_cell_length_c 28.171(2)
_cell_measurement_reflns_used 9999
_cell_measurement_temperature 150(2)
_cell_measurement_theta_max 56.418
_cell_measurement_theta_min 4.817
_cell_volume 7353.9(9)
_computing_cell_refinement SMART
_computing_data_collection 'SMART (Bruker, 2000)'
_computing_data_reduction 'SHELXTL (Bruker, 2000)'
_computing_structure_refinement 'SHELXL97 (Sheldrick, 1997)'
_computing_structure_solution 'SHELXS97 (Sheldrick, 1990)'
_diffrn_ambient_temperature 150(2)
_diffrn_measured_fraction_theta_full 0.954
_diffrn_measured_fraction_theta_max 0.954
_diffrn_measurement_device_type 'Bruker Apex CCD area detector'
_diffrn_measurement_method '\f and \w scans'
_diffrn_radiation_monochromator graphite
_diffrn_radiation_source 'fine-focus sealed tube'
_diffrn_radiation_type MoK\a
_diffrn_radiation_wavelength 0.71073
_diffrn_reflns_av_R_equivalents 0.0172
_diffrn_reflns_av_sigmaI/netI 0.0144
_diffrn_reflns_limit_h_max 24
_diffrn_reflns_limit_h_min -25
_diffrn_reflns_limit_k_max 17
_diffrn_reflns_limit_k_min -11
_diffrn_reflns_limit_l_max 36
_diffrn_reflns_limit_l_min -33
_diffrn_reflns_number 42132
_diffrn_reflns_theta_full 28.25
_diffrn_reflns_theta_max 28.25
_diffrn_reflns_theta_min 1.45
_exptl_absorpt_coefficient_mu 2.406
_exptl_absorpt_correction_T_max 0.5846
_exptl_absorpt_correction_T_min 0.2997
_exptl_absorpt_correction_type empirical
_exptl_absorpt_process_details '(SADABS; Sheldrick, 2000)'
_exptl_crystal_colour Black
_exptl_crystal_density_diffrn 1.802
_exptl_crystal_density_method 'not measured'
_exptl_crystal_description Block
_exptl_crystal_F_000 3968
_exptl_crystal_size_max 0.66
_exptl_crystal_size_mid 0.45
_exptl_crystal_size_min 0.25
_refine_diff_density_max 0.526
_refine_diff_density_min -0.449
_refine_diff_density_rms 0.076
_refine_ls_extinction_method none
_refine_ls_goodness_of_fit_ref 1.082
_refine_ls_hydrogen_treatment mixed
_refine_ls_matrix_type full
_refine_ls_number_parameters 482
_refine_ls_number_reflns 8671
_refine_ls_number_restraints 0
_refine_ls_restrained_S_all 1.082
_refine_ls_R_factor_all 0.0266
_refine_ls_R_factor_gt 0.0240
_refine_ls_shift/su_max 0.002
_refine_ls_shift/su_mean 0.000
_refine_ls_structure_factor_coef Fsqd
_refine_ls_weighting_details 'calc w=1/[\s^2^(Fo^2^)+(0.0308P)^2^+5.3757P] where P=(Fo^2^+2Fc^2^)/3'
_refine_ls_weighting_scheme calc
_refine_ls_wR_factor_gt 0.0598
_refine_ls_wR_factor_ref 0.0607
_reflns_number_gt 8008
_reflns_number_total 8671
_reflns_threshold_expression >2sigma(I)
_cod_data_source_file b206234h.txt
_cod_data_source_block al278z
_cod_depositor_comments
;
The following automatic conversions were performed:
'_symmetry_cell_setting' value 'Orthorhombic' changed to 'orthorhombic'
according to '/home/saulius/struct/CIF-dictionaries/cif_core.dic'
dictionary named 'cif_core.dic' version 2.4.1 from
2010-06-29.

'_exptl_absorpt_correction_type' value 'Empirical' changed to
'empirical' according to
'/home/saulius/struct/CIF-dictionaries/cif_core.dic' dictionary named
'cif_core.dic' version 2.4.1 from 2010-06-29.

Automatic conversion script
Id: cif_fix_enum 1527 2010-12-29 10:47:43Z saulius 
;
_cod_original_sg_symbol_H-M 'P bca'
_cod_database_code 7011975

loop_
_symmetry_equiv_pos_as_xyz
'x, y, z'
'-x+1/2, -y, z+1/2'
'-x, y+1/2, -z+1/2'
'x+1/2, -y+1/2, -z'
'-x, -y, -z'
'x-1/2, y, -z-1/2'
'x, -y-1/2, z-1/2'
'-x-1/2, y-1/2, z'

loop_
_atom_site_label
_atom_site_type_symbol
_atom_site_fract_x
_atom_site_fract_y
_atom_site_fract_z
_atom_site_U_iso_or_equiv
_atom_site_adp_type
_atom_site_occupancy
_atom_site_symmetry_multiplicity
_atom_site_calc_flag
_atom_site_refinement_flags
_atom_site_disorder_assembly
_atom_site_disorder_group
As1 As 0.099243(9) 0.844421(14) 0.308239(6) 0.02009(5) Uani 1 1 d . . .
As2 As 0.099061(9) 0.626835(14) 0.356239(6) 0.01890(5) Uani 1 1 d . . .
C1 C -0.06140(10) 0.94221(15) 0.39763(7) 0.0257(4) Uani 1 1 d . . .
H1 H -0.0900 0.9003 0.3789 0.031 Uiso 1 1 calc R . .
C2 C -0.08946(10) 1.02727(15) 0.41699(7) 0.0269(4) Uani 1 1 d . . .
H2 H -0.1367 1.0428 0.4123 0.032 Uiso 1 1 calc R . .
C3 C -0.04794(11) 1.08915(15) 0.44327(7) 0.0284(4) Uani 1 1 d . . .
H3 H -0.0659 1.1490 0.4562 0.034 Uiso 1 1 calc R . .
C4 C 0.01995(10) 1.06365(14) 0.45067(7) 0.0259(4) Uani 1 1 d . . .
H4 H 0.0491 1.1055 0.4689 0.031 Uiso 1 1 calc R . .
C5 C 0.04536(9) 0.97573(14) 0.43108(6) 0.0200(3) Uani 1 1 d . . .
C6 C 0.11580(9) 0.93861(14) 0.43896(6) 0.0201(3) Uani 1 1 d . . .
C7 C 0.16441(10) 0.98958(14) 0.46569(7) 0.0244(4) Uani 1 1 d . . .
H7 H 0.1537 1.0529 0.4787 0.029 Uiso 1 1 calc R . .
C8 C 0.22856(10) 0.94755(16) 0.47330(7) 0.0267(4) Uani 1 1 d . . .
H8 H 0.2622 0.9813 0.4918 0.032 Uiso 1 1 calc R . .
C9 C 0.24287(10) 0.85595(15) 0.45364(7) 0.0261(4) Uani 1 1 d . . .
H9 H 0.2863 0.8251 0.4586 0.031 Uiso 1 1 calc R . .
C10 C 0.19278(10) 0.80983(15) 0.42663(7) 0.0237(4) Uani 1 1 d . . .
H10 H 0.2034 0.7474 0.4126 0.028 Uiso 1 1 calc R . .
C11 C -0.06122(10) 0.73151(16) 0.30742(7) 0.0279(4) Uani 1 1 d . . .
H11 H -0.0290 0.7535 0.2843 0.033 Uiso 1 1 calc R . .
C12 C -0.12592(11) 0.70251(18) 0.29225(8) 0.0345(5) Uani 1 1 d . . .
H12 H -0.1375 0.7035 0.2595 0.041 Uiso 1 1 calc R . .
C13 C -0.17312(11) 0.67230(19) 0.32566(9) 0.0375(5) Uani 1 1 d . . .
H13 H -0.2184 0.6539 0.3164 0.045 Uiso 1 1 calc R . .
C14 C -0.15400(10) 0.66905(16) 0.37266(8) 0.0308(4) Uani 1 1 d . . .
H14 H -0.1861 0.6483 0.3961 0.037 Uiso 1 1 calc R . .
C15 C -0.08766(10) 0.69609(14) 0.38584(7) 0.0225(4) Uani 1 1 d . . .
C16 C -0.06081(10) 0.68486(15) 0.43423(7) 0.0236(4) Uani 1 1 d . . .
C17 C -0.09757(11) 0.64263(18) 0.47139(8) 0.0349(5) Uani 1 1 d . . .
H17 H -0.1445 0.6245 0.4672 0.042 Uiso 1 1 calc R . .
C18 C -0.06551(12) 0.6272(2) 0.51438(8) 0.0401(5) Uani 1 1 d . . .
H18 H -0.0904 0.5996 0.5403 0.048 Uiso 1 1 calc R . .
C19 C 0.00310(12) 0.65210(17) 0.51948(7) 0.0338(5) Uani 1 1 d . . .
H19 H 0.0266 0.6395 0.5484 0.041 Uiso 1 1 calc R . .
C20 C 0.03689(10) 0.69574(15) 0.48161(7) 0.0252(4) Uani 1 1 d . . .
H20 H 0.0839 0.7136 0.4852 0.030 Uiso 1 1 calc R . .
C21 C 0.04862(12) 0.93436(17) 0.26654(8) 0.0347(5) Uani 1 1 d . . .
H21A H 0.0417 0.9982 0.2826 0.052 Uiso 1 1 calc R . .
H21B H 0.0038 0.9051 0.2587 0.052 Uiso 1 1 calc R . .
H21C H 0.0749 0.9450 0.2373 0.052 Uiso 1 1 calc R . .
C22 C 0.18815(11) 0.91009(18) 0.30946(8) 0.0345(5) Uani 1 1 d . . .
H22A H 0.2211 0.8688 0.3269 0.052 Uiso 1 1 calc R . .
H22B H 0.1837 0.9748 0.3252 0.052 Uiso 1 1 calc R . .
H22C H 0.2045 0.9198 0.2769 0.052 Uiso 1 1 calc R . .
C23 C 0.11785(9) 0.72941(15) 0.26791(7) 0.0230(4) Uani 1 1 d . . .
C24 C 0.13014(10) 0.73849(18) 0.21922(7) 0.0299(4) Uani 1 1 d . . .
H24 H 0.1292 0.8022 0.2046 0.036 Uiso 1 1 calc R . .
C25 C 0.14368(11) 0.6542(2) 0.19212(8) 0.0364(5) Uani 1 1 d . . .
H25 H 0.1510 0.6603 0.1589 0.044 Uiso 1 1 calc R . .
C26 C 0.14657(11) 0.56163(19) 0.21345(8) 0.0376(5) Uani 1 1 d . . .
H26 H 0.1564 0.5045 0.1948 0.045 Uiso 1 1 calc R . .
C27 C 0.13525(11) 0.55139(16) 0.26184(8) 0.0315(4) Uani 1 1 d . . .
H27 H 0.1379 0.4878 0.2764 0.038 Uiso 1 1 calc R . .
C28 C 0.11981(9) 0.63587(15) 0.28904(7) 0.0231(4) Uani 1 1 d . . .
C29 C 0.18025(10) 0.56595(15) 0.38370(8) 0.0300(4) Uani 1 1 d . . .
H29A H 0.1828 0.4961 0.3739 0.045 Uiso 1 1 calc R . .
H29B H 0.1776 0.5697 0.4184 0.045 Uiso 1 1 calc R . .
H29C H 0.2214 0.6013 0.3727 0.045 Uiso 1 1 calc R . .
C30 C 0.03461(10) 0.51646(15) 0.35873(8) 0.0293(4) Uani 1 1 d . . .
H30A H 0.0571 0.4561 0.3469 0.044 Uiso 1 1 calc R . .
H30B H -0.0055 0.5316 0.3389 0.044 Uiso 1 1 calc R . .
H30C H 0.0197 0.5061 0.3916 0.044 Uiso 1 1 calc R . .
C31 C 0.21163(13) 0.60336(19) 0.60704(10) 0.0414(5) Uani 1 1 d . . .
C32 C 0.04925(11) 0.21723(16) 0.34291(8) 0.0309(4) Uani 1 1 d . . .
F1 F 0.24457(11) 0.63963(14) 0.64457(6) 0.0650(5) Uani 1 1 d . . .
F2 F 0.23828(9) 0.51336(11) 0.59860(7) 0.0611(5) Uani 1 1 d . . .
F3 F 0.14618(9) 0.59047(15) 0.61995(7) 0.0667(5) Uani 1 1 d . . .
F4 F 0.00901(7) 0.26263(11) 0.37415(5) 0.0433(3) Uani 1 1 d . . .
F5 F 0.03563(7) 0.25821(14) 0.30084(5) 0.0510(4) Uani 1 1 d . . .
F6 F 0.02951(8) 0.12236(11) 0.34142(6) 0.0502(4) Uani 1 1 d . . .
N1 N 0.00481(8) 0.91621(11) 0.40419(5) 0.0201(3) Uani 1 1 d . . .
N2 N 0.13003(8) 0.84844(11) 0.41914(5) 0.0189(3) Uani 1 1 d . . .
N3 N -0.04157(8) 0.73014(12) 0.35306(6) 0.0210(3) Uani 1 1 d . . .
N4 N 0.00555(8) 0.71375(11) 0.43991(5) 0.0204(3) Uani 1 1 d . . .
O1 O 0.29247(8) 0.68034(13) 0.54595(6) 0.0408(4) Uani 1 1 d . . .
O2 O 0.19332(11) 0.77625(13) 0.57125(7) 0.0517(5) Uani 1 1 d . . .
O3 O 0.17845(9) 0.63134(16) 0.52062(7) 0.0537(5) Uani 1 1 d . . .
O4 O 0.17334(10) 0.16968(16) 0.32162(7) 0.0530(5) Uani 1 1 d . . .
O5 O 0.14545(10) 0.19126(16) 0.40457(6) 0.0514(5) Uani 1 1 d . . .
O6 O 0.15131(10) 0.33380(14) 0.35268(9) 0.0621(6) Uani 1 1 d . . .
Ru1 Ru 0.050134(7) 0.782477(10) 0.381086(5) 0.01651(4) Uani 1 1 d . . .
S1 S 0.21997(3) 0.68259(4) 0.55504(2) 0.03302(12) Uani 1 1 d . . .
S2 S 0.14035(3) 0.22940(4) 0.35731(2) 0.03023(11) Uani 1 1 d . . .

loop_
_atom_site_aniso_label
_atom_site_aniso_U_11
_atom_site_aniso_U_22
_atom_site_aniso_U_33
_atom_site_aniso_U_23
_atom_site_aniso_U_13
_atom_site_aniso_U_12
As1 0.01995(9) 0.02074(10) 0.01959(9) 0.00158(7) -0.00033(6) -0.00204(7)
As2 0.01797(9) 0.01752(9) 0.02122(9) -0.00135(7) 0.00077(6) -0.00027(6)
C1 0.0224(9) 0.0241(10) 0.0306(10) 0.0007(8) -0.0010(7) 0.0015(7)
C2 0.0231(9) 0.0255(10) 0.0322(10) 0.0060(8) 0.0036(7) 0.0049(8)
C3 0.0348(11) 0.0217(10) 0.0286(10) 0.0005(8) 0.0076(8) 0.0051(8)
C4 0.0330(10) 0.0197(9) 0.0249(9) -0.0016(7) 0.0015(8) -0.0007(8)
C5 0.0231(9) 0.0194(9) 0.0174(8) 0.0020(7) 0.0015(7) -0.0015(7)
C6 0.0229(8) 0.0203(9) 0.0172(8) 0.0021(6) 0.0021(6) -0.0016(7)
C7 0.0284(10) 0.0227(9) 0.0219(9) -0.0023(7) 0.0003(7) -0.0044(7)
C8 0.0249(9) 0.0328(11) 0.0225(9) -0.0024(8) -0.0033(7) -0.0081(8)
C9 0.0201(9) 0.0326(11) 0.0255(9) -0.0010(8) -0.0024(7) -0.0021(8)
C10 0.0209(9) 0.0247(9) 0.0255(9) -0.0031(7) -0.0012(7) 0.0002(7)
C11 0.0229(9) 0.0363(11) 0.0243(10) -0.0008(8) -0.0027(7) -0.0033(8)
C12 0.0271(10) 0.0480(13) 0.0283(10) -0.0070(9) -0.0073(8) -0.0022(9)
C13 0.0202(10) 0.0498(14) 0.0425(12) -0.0101(11) -0.0044(9) -0.0070(9)
C14 0.0201(9) 0.0350(11) 0.0374(11) -0.0039(9) 0.0032(8) -0.0061(8)
C15 0.0196(8) 0.0208(9) 0.0270(9) -0.0028(7) 0.0024(7) 0.0001(7)
C16 0.0209(9) 0.0239(9) 0.0261(9) -0.0008(7) 0.0033(7) 0.0020(7)
C17 0.0250(10) 0.0442(13) 0.0356(12) 0.0088(10) 0.0083(8) -0.0014(9)
C18 0.0353(12) 0.0524(15) 0.0326(12) 0.0148(10) 0.0114(9) 0.0022(10)
C19 0.0370(11) 0.0404(12) 0.0239(10) 0.0062(8) 0.0021(8) 0.0070(9)
C20 0.0250(9) 0.0270(10) 0.0236(9) -0.0012(7) -0.0011(7) 0.0036(7)
C21 0.0420(12) 0.0314(11) 0.0307(11) 0.0076(9) -0.0056(9) 0.0062(9)
C22 0.0279(10) 0.0365(12) 0.0392(12) 0.0039(9) -0.0003(9) -0.0125(9)
C23 0.0172(8) 0.0300(10) 0.0217(9) -0.0039(7) 0.0024(7) -0.0022(7)
C24 0.0242(9) 0.0426(12) 0.0230(9) 0.0013(8) 0.0035(7) -0.0026(9)
C25 0.0264(10) 0.0593(15) 0.0234(10) -0.0106(10) 0.0050(8) -0.0040(10)
C26 0.0306(11) 0.0479(14) 0.0342(11) -0.0190(10) 0.0053(9) -0.0016(10)
C27 0.0304(10) 0.0287(11) 0.0355(11) -0.0096(8) 0.0041(8) -0.0011(8)
C28 0.0181(8) 0.0281(10) 0.0231(9) -0.0050(7) 0.0025(7) -0.0017(7)
C29 0.0247(10) 0.0241(10) 0.0410(11) -0.0017(8) -0.0063(8) 0.0045(8)
C30 0.0262(10) 0.0211(10) 0.0406(12) -0.0028(8) 0.0036(8) -0.0040(8)
C31 0.0399(13) 0.0350(13) 0.0493(14) 0.0006(10) 0.0065(11) -0.0028(10)
C32 0.0329(11) 0.0328(11) 0.0270(10) 0.0029(8) -0.0021(8) -0.0029(8)
F1 0.0887(13) 0.0643(11) 0.0419(9) 0.0106(8) -0.0088(9) -0.0115(10)
F2 0.0602(10) 0.0298(8) 0.0934(13) 0.0108(8) 0.0166(9) 0.0045(7)
F3 0.0491(10) 0.0700(12) 0.0810(13) 0.0023(10) 0.0287(9) -0.0041(9)
F4 0.0372(7) 0.0516(9) 0.0410(8) -0.0018(6) 0.0095(6) 0.0005(6)
F5 0.0380(7) 0.0847(12) 0.0303(7) 0.0167(7) -0.0030(6) 0.0085(8)
F6 0.0564(9) 0.0416(8) 0.0525(9) -0.0100(7) -0.0031(7) -0.0198(7)
N1 0.0206(7) 0.0192(7) 0.0204(7) 0.0020(6) 0.0006(6) 0.0008(6)
N2 0.0193(7) 0.0201(7) 0.0173(7) -0.0004(5) -0.0005(5) -0.0020(6)
N3 0.0185(7) 0.0209(8) 0.0236(8) -0.0027(6) 0.0001(6) -0.0005(6)
N4 0.0215(7) 0.0196(7) 0.0200(7) -0.0025(6) 0.0013(6) 0.0019(6)
O1 0.0359(9) 0.0437(10) 0.0428(9) -0.0030(7) 0.0044(7) -0.0002(7)
O2 0.0653(12) 0.0360(10) 0.0537(11) -0.0022(8) 0.0056(9) 0.0224(9)
O3 0.0414(10) 0.0667(13) 0.0531(11) -0.0189(9) -0.0152(8) 0.0123(9)
O4 0.0467(10) 0.0652(13) 0.0473(10) -0.0055(9) -0.0043(8) 0.0258(9)
O5 0.0512(11) 0.0668(13) 0.0364(9) 0.0087(9) -0.0146(8) -0.0099(9)
O6 0.0379(10) 0.0281(9) 0.120(2) 0.0106(10) -0.0065(11) -0.0060(7)
Ru1 0.01524(7) 0.01737(7) 0.01691(7) -0.00105(5) -0.00068(5) -0.00034(5)
S1 0.0331(3) 0.0322(3) 0.0338(3) -0.0042(2) -0.0013(2) 0.0095(2)
S2 0.0293(3) 0.0247(3) 0.0367(3) 0.0027(2) -0.0045(2) 0.00019(19)

loop_
_atom_type_symbol
_atom_type_description
_atom_type_scat_dispersion_real
_atom_type_scat_dispersion_imag
_atom_type_scat_source
C C 0.0033 0.0016 'International Tables Vol C Tables 4.2.6.8 and 6.1.1.4'
H H 0.0000 0.0000 'International Tables Vol C Tables 4.2.6.8 and 6.1.1.4'
N N 0.0061 0.0033 'International Tables Vol C Tables 4.2.6.8 and 6.1.1.4'
O O 0.0106 0.0060 'International Tables Vol C Tables 4.2.6.8 and 6.1.1.4'
F F 0.0171 0.0103 'International Tables Vol C Tables 4.2.6.8 and 6.1.1.4'
S S 0.1246 0.1234 'International Tables Vol C Tables 4.2.6.8 and 6.1.1.4'
As As 0.0499 2.0058 'International Tables Vol C Tables 4.2.6.8 and 6.1.1.4'
Ru Ru -1.2594 0.8363 'International Tables Vol C Tables 4.2.6.8 and 6.1.1.4'

loop_
_geom_angle_atom_site_label_1
_geom_angle_atom_site_label_2
_geom_angle_atom_site_label_3
_geom_angle
_geom_angle_site_symmetry_1
_geom_angle_site_symmetry_3
_geom_angle_publ_flag
C22 As1 C21 100.21(10) . . ?
C22 As1 C23 101.88(9) . . ?
C21 As1 C23 103.50(9) . . ?
C22 As1 Ru1 119.62(7) . . ?
C21 As1 Ru1 121.80(7) . . ?
C23 As1 Ru1 107.16(6) . . ?
C29 As2 C28 104.31(9) . . ?
C29 As2 C30 100.80(9) . . ?
C28 As2 C30 102.53(9) . . ?
C29 As2 Ru1 124.99(6) . . ?
C28 As2 Ru1 108.19(6) . . ?
C30 As2 Ru1 113.56(6) . . ?
N1 C1 C2 122.61(19) . . ?
C3 C2 C1 118.86(19) . . ?
C2 C3 C4 119.48(19) . . ?
C3 C4 C5 119.31(19) . . ?
N1 C5 C4 121.07(17) . . ?
N1 C5 C6 115.11(16) . . ?
C4 C5 C6 123.79(17) . . ?
N2 C6 C7 121.54(17) . . ?
N2 C6 C5 115.34(16) . . ?
C7 C6 C5 123.10(17) . . ?
C8 C7 C6 119.64(18) . . ?
C9 C8 C7 118.92(18) . . ?
C8 C9 C10 118.69(18) . . ?
N2 C10 C9 123.55(18) . . ?
N3 C11 C12 123.41(19) . . ?
C13 C12 C11 118.5(2) . . ?
C12 C13 C14 119.21(19) . . ?
C13 C14 C15 119.95(19) . . ?
N3 C15 C14 121.00(18) . . ?
N3 C15 C16 115.46(16) . . ?
C14 C15 C16 123.44(18) . . ?
N4 C16 C17 121.12(18) . . ?
N4 C16 C15 114.72(16) . . ?
C17 C16 C15 124.05(18) . . ?
C18 C17 C16 119.5(2) . . ?
C17 C18 C19 119.4(2) . . ?
C18 C19 C20 118.7(2) . . ?
N4 C20 C19 122.36(19) . . ?
C28 C23 C24 119.60(18) . . ?
C28 C23 As1 118.14(14) . . ?
C24 C23 As1 122.25(16) . . ?
C25 C24 C23 120.0(2) . . ?
C26 C25 C24 120.1(2) . . ?
C25 C26 C27 120.7(2) . . ?
C26 C27 C28 119.4(2) . . ?
C23 C28 C27 120.25(18) . . ?
C23 C28 As2 117.93(14) . . ?
C27 C28 As2 121.81(16) . . ?
F1 C31 F3 106.8(2) . . ?
F1 C31 F2 106.7(2) . . ?
F3 C31 F2 107.5(2) . . ?
F1 C31 S1 112.55(17) . . ?
F3 C31 S1 112.38(19) . . ?
F2 C31 S1 110.62(18) . . ?
F4 C32 F6 106.98(18) . . ?
F4 C32 F5 106.44(18) . . ?
F6 C32 F5 108.07(19) . . ?
F4 C32 S2 112.54(15) . . ?
F6 C32 S2 111.86(16) . . ?
F5 C32 S2 110.69(15) . . ?
C1 N1 C5 118.63(16) . . ?
C1 N1 Ru1 125.40(13) . . ?
C5 N1 Ru1 115.74(12) . . ?
C10 N2 C6 117.64(16) . . ?
C10 N2 Ru1 126.36(13) . . ?
C6 N2 Ru1 115.98(12) . . ?
C11 N3 C15 117.81(16) . . ?
C11 N3 Ru1 127.25(13) . . ?
C15 N3 Ru1 114.83(12) . . ?
C20 N4 C16 118.81(17) . . ?
C20 N4 Ru1 125.87(13) . . ?
C16 N4 Ru1 115.32(12) . . ?
N3 Ru1 N2 168.75(6) . . ?
N3 Ru1 N4 78.20(6) . . ?
N2 Ru1 N4 95.09(6) . . ?
N3 Ru1 N1 92.77(6) . . ?
N2 Ru1 N1 77.82(6) . . ?
N4 Ru1 N1 87.65(6) . . ?
N3 Ru1 As2 86.18(4) . . ?
N2 Ru1 As2 103.05(4) . . ?
N4 Ru1 As2 90.58(4) . . ?
N1 Ru1 As2 178.09(4) . . ?
N3 Ru1 As1 97.64(5) . . ?
N2 Ru1 As1 89.79(4) . . ?
N4 Ru1 As1 173.44(4) . . ?
N1 Ru1 As1 97.68(4) . . ?
As2 Ru1 As1 84.042(8) . . ?
O1 S1 O2 115.47(12) . . ?
O1 S1 O3 114.90(11) . . ?
O2 S1 O3 115.63(12) . . ?
O1 S1 C31 102.67(11) . . ?
O2 S1 C31 103.02(12) . . ?
O3 S1 C31 102.29(13) . . ?
O6 S2 O5 115.33(14) . . ?
O6 S2 O4 114.79(14) . . ?
O5 S2 O4 114.85(12) . . ?
O6 S2 C32 102.29(11) . . ?
O5 S2 C32 104.02(11) . . ?
O4 S2 C32 103.11(11) . . ?

loop_
_geom_bond_atom_site_label_1
_geom_bond_atom_site_label_2
_geom_bond_distance
_geom_bond_site_symmetry_2
_geom_bond_publ_flag
As1 C22 1.940(2) . ?
As1 C21 1.951(2) . ?
As1 C23 1.9521(19) . ?
As1 Ru1 2.4113(3) . ?
As2 C29 1.9377(19) . ?
As2 C28 1.9393(19) . ?
As2 C30 1.9423(19) . ?
As2 Ru1 2.4019(3) . ?
C1 N1 1.345(2) . ?
C1 C2 1.379(3) . ?
C2 C3 1.375(3) . ?
C3 C4 1.378(3) . ?
C4 C5 1.395(3) . ?
C5 N1 1.354(2) . ?
C5 C6 1.473(2) . ?
C6 N2 1.363(2) . ?
C6 C7 1.388(3) . ?
C7 C8 1.385(3) . ?
C8 C9 1.378(3) . ?
C9 C10 1.382(3) . ?
C10 N2 1.341(2) . ?
C11 N3 1.341(3) . ?
C11 C12 1.383(3) . ?
C12 C13 1.375(3) . ?
C13 C14 1.376(3) . ?
C14 C15 1.389(3) . ?
C15 N3 1.365(2) . ?
C15 C16 1.467(3) . ?
C16 N4 1.356(2) . ?
C16 C17 1.389(3) . ?
C17 C18 1.378(3) . ?
C18 C19 1.382(3) . ?
C19 C20 1.383(3) . ?
C20 N4 1.345(2) . ?
C23 C28 1.392(3) . ?
C23 C24 1.398(3) . ?
C24 C25 1.391(3) . ?
C25 C26 1.383(4) . ?
C26 C27 1.388(3) . ?
C27 C28 1.402(3) . ?
C31 F1 1.329(3) . ?
C31 F3 1.334(3) . ?
C31 F2 1.337(3) . ?
C31 S1 1.818(3) . ?
C32 F4 1.326(3) . ?
C32 F6 1.332(3) . ?
C32 F5 1.333(2) . ?
C32 S2 1.823(2) . ?
N1 Ru1 2.1045(15) . ?
N2 Ru1 2.0841(15) . ?
N3 Ru1 2.0713(15) . ?
N4 Ru1 2.0855(15) . ?
O1 S1 1.4316(17) . ?
O2 S1 1.4356(17) . ?
O3 S1 1.4371(19) . ?
O4 S2 1.4373(19) . ?
O5 S2 1.4300(18) . ?
O6 S2 1.4252(19) . ?

loop_
_geom_torsion_atom_site_label_1
_geom_torsion_atom_site_label_2
_geom_torsion_atom_site_label_3
_geom_torsion_atom_site_label_4
_geom_torsion
_geom_torsion_site_symmetry_1
_geom_torsion_site_symmetry_2
_geom_torsion_site_symmetry_3
_geom_torsion_site_symmetry_4
_geom_torsion_publ_flag
N1 C1 C2 C3 1.3(3) . . . . ?
C1 C2 C3 C4 -1.7(3) . . . . ?
C2 C3 C4 C5 0.4(3) . . . . ?
C3 C4 C5 N1 1.3(3) . . . . ?
C3 C4 C5 C6 -176.46(17) . . . . ?
N1 C5 C6 N2 -1.5(2) . . . . ?
C4 C5 C6 N2 176.33(17) . . . . ?
N1 C5 C6 C7 -179.86(17) . . . . ?
C4 C5 C6 C7 -2.0(3) . . . . ?
N2 C6 C7 C8 -1.2(3) . . . . ?
C5 C6 C7 C8 177.00(17) . . . . ?
C6 C7 C8 C9 0.6(3) . . . . ?
C7 C8 C9 C10 0.6(3) . . . . ?
C8 C9 C10 N2 -1.4(3) . . . . ?
N3 C11 C12 C13 1.2(4) . . . . ?
C11 C12 C13 C14 -1.9(4) . . . . ?
C12 C13 C14 C15 0.0(4) . . . . ?
C13 C14 C15 N3 2.8(3) . . . . ?
C13 C14 C15 C16 -173.3(2) . . . . ?
N3 C15 C16 N4 2.5(2) . . . . ?
C14 C15 C16 N4 178.84(18) . . . . ?
N3 C15 C16 C17 -173.69(19) . . . . ?
C14 C15 C16 C17 2.7(3) . . . . ?
N4 C16 C17 C18 -1.9(3) . . . . ?
C15 C16 C17 C18 174.0(2) . . . . ?
C16 C17 C18 C19 -1.3(4) . . . . ?
C17 C18 C19 C20 2.6(4) . . . . ?
C18 C19 C20 N4 -0.7(3) . . . . ?
C22 As1 C23 C28 109.08(16) . . . . ?
C21 As1 C23 C28 -147.21(15) . . . . ?
Ru1 As1 C23 C28 -17.33(16) . . . . ?
C22 As1 C23 C24 -69.91(17) . . . . ?
C21 As1 C23 C24 33.79(18) . . . . ?
Ru1 As1 C23 C24 163.68(14) . . . . ?
C28 C23 C24 C25 0.5(3) . . . . ?
As1 C23 C24 C25 179.49(15) . . . . ?
C23 C24 C25 C26 -1.5(3) . . . . ?
C24 C25 C26 C27 0.8(3) . . . . ?
C25 C26 C27 C28 0.9(3) . . . . ?
C24 C23 C28 C27 1.2(3) . . . . ?
As1 C23 C28 C27 -177.87(15) . . . . ?
C24 C23 C28 As2 -177.78(14) . . . . ?
As1 C23 C28 As2 3.2(2) . . . . ?
C26 C27 C28 C23 -1.9(3) . . . . ?
C26 C27 C28 As2 177.03(16) . . . . ?
C29 As2 C28 C23 -122.41(15) . . . . ?
C30 As2 C28 C23 132.82(15) . . . . ?
Ru1 As2 C28 C23 12.55(16) . . . . ?
C29 As2 C28 C27 58.67(18) . . . . ?
C30 As2 C28 C27 -46.09(18) . . . . ?
Ru1 As2 C28 C27 -166.36(15) . . . . ?
C2 C1 N1 C5 0.4(3) . . . . ?
C2 C1 N1 Ru1 174.54(15) . . . . ?
C4 C5 N1 C1 -1.7(3) . . . . ?
C6 C5 N1 C1 176.27(16) . . . . ?
C4 C5 N1 Ru1 -176.41(14) . . . . ?
C6 C5 N1 Ru1 1.53(19) . . . . ?
C9 C10 N2 C6 0.8(3) . . . . ?
C9 C10 N2 Ru1 -177.68(15) . . . . ?
C7 C6 N2 C10 0.5(3) . . . . ?
C5 C6 N2 C10 -177.84(16) . . . . ?
C7 C6 N2 Ru1 179.15(14) . . . . ?
C5 C6 N2 Ru1 0.81(19) . . . . ?
C12 C11 N3 C15 1.5(3) . . . . ?
C12 C11 N3 Ru1 -174.36(17) . . . . ?
C14 C15 N3 C11 -3.5(3) . . . . ?
C16 C15 N3 C11 172.92(17) . . . . ?
C14 C15 N3 Ru1 172.88(15) . . . . ?
C16 C15 N3 Ru1 -10.7(2) . . . . ?
C19 C20 N4 C16 -2.4(3) . . . . ?
C19 C20 N4 Ru1 178.19(15) . . . . ?
C17 C16 N4 C20 3.7(3) . . . . ?
C15 C16 N4 C20 -172.57(17) . . . . ?
C17 C16 N4 Ru1 -176.82(16) . . . . ?
C15 C16 N4 Ru1 6.9(2) . . . . ?
C11 N3 Ru1 N2 132.8(3) . . . . ?
C15 N3 Ru1 N2 -43.2(4) . . . . ?
C11 N3 Ru1 N4 -173.10(18) . . . . ?
C15 N3 Ru1 N4 10.89(13) . . . . ?
C11 N3 Ru1 N1 99.89(17) . . . . ?
C15 N3 Ru1 N1 -76.12(14) . . . . ?
C11 N3 Ru1 As2 -81.71(17) . . . . ?
C15 N3 Ru1 As2 102.28(13) . . . . ?
C11 N3 Ru1 As1 1.75(17) . . . . ?
C15 N3 Ru1 As1 -174.26(12) . . . . ?
C10 N2 Ru1 N3 144.8(3) . . . . ?
C6 N2 Ru1 N3 -33.7(4) . . . . ?
C10 N2 Ru1 N4 92.02(15) . . . . ?
C6 N2 Ru1 N4 -86.50(13) . . . . ?
C10 N2 Ru1 N1 178.50(16) . . . . ?
C6 N2 Ru1 N1 -0.02(12) . . . . ?
C10 N2 Ru1 As2 0.24(16) . . . . ?
C6 N2 Ru1 As2 -178.27(11) . . . . ?
C10 N2 Ru1 As1 -83.59(15) . . . . ?
C6 N2 Ru1 As1 97.89(12) . . . . ?
C20 N4 Ru1 N3 169.80(16) . . . . ?
C16 N4 Ru1 N3 -9.61(13) . . . . ?
C20 N4 Ru1 N2 -19.33(16) . . . . ?
C16 N4 Ru1 N2 161.26(13) . . . . ?
C20 N4 Ru1 N1 -96.88(16) . . . . ?
C16 N4 Ru1 N1 83.71(13) . . . . ?
C20 N4 Ru1 As2 83.83(15) . . . . ?
C16 N4 Ru1 As2 -95.58(13) . . . . ?
C20 N4 Ru1 As1 118.7(4) . . . . ?
C16 N4 Ru1 As1 -60.7(4) . . . . ?
C1 N1 Ru1 N3 -1.41(16) . . . . ?
C5 N1 Ru1 N3 172.93(13) . . . . ?
C1 N1 Ru1 N2 -175.19(16) . . . . ?
C5 N1 Ru1 N2 -0.86(12) . . . . ?
C1 N1 Ru1 N4 -79.46(16) . . . . ?
C5 N1 Ru1 N4 94.87(13) . . . . ?
C1 N1 Ru1 As2 -57.8(14) . . . . ?
C5 N1 Ru1 As2 116.5(13) . . . . ?
C1 N1 Ru1 As1 96.69(15) . . . . ?
C5 N1 Ru1 As1 -88.97(12) . . . . ?
C29 As2 Ru1 N3 -155.99(9) . . . . ?
C28 As2 Ru1 N3 80.82(7) . . . . ?
C30 As2 Ru1 N3 -32.29(9) . . . . ?
C29 As2 Ru1 N2 17.50(9) . . . . ?
C28 As2 Ru1 N2 -105.69(7) . . . . ?
C30 As2 Ru1 N2 141.20(8) . . . . ?
C29 As2 Ru1 N4 -77.86(9) . . . . ?
C28 As2 Ru1 N4 158.95(7) . . . . ?
C30 As2 Ru1 N4 45.84(8) . . . . ?
C29 As2 Ru1 N1 -99.5(13) . . . . ?
C28 As2 Ru1 N1 137.3(13) . . . . ?
C30 As2 Ru1 N1 24.2(13) . . . . ?
C29 As2 Ru1 As1 105.90(8) . . . . ?
C28 As2 Ru1 As1 -17.29(6) . . . . ?
C30 As2 Ru1 As1 -130.40(7) . . . . ?
C22 As1 Ru1 N3 178.00(9) . . . . ?
C21 As1 Ru1 N3 51.67(9) . . . . ?
C23 As1 Ru1 N3 -66.95(7) . . . . ?
C22 As1 Ru1 N2 6.46(9) . . . . ?
C21 As1 Ru1 N2 -119.87(9) . . . . ?
C23 As1 Ru1 N2 121.52(7) . . . . ?
C22 As1 Ru1 N4 -131.7(4) . . . . ?
C21 As1 Ru1 N4 101.9(4) . . . . ?
C23 As1 Ru1 N4 -16.7(4) . . . . ?
C22 As1 Ru1 N1 84.14(9) . . . . ?
C21 As1 Ru1 N1 -42.19(9) . . . . ?
C23 As1 Ru1 N1 -160.80(7) . . . . ?
C22 As1 Ru1 As2 -96.68(8) . . . . ?
C21 As1 Ru1 As2 136.99(8) . . . . ?
C23 As1 Ru1 As2 18.37(6) . . . . ?
F1 C31 S1 O1 63.1(2) . . . . ?
F3 C31 S1 O1 -176.22(18) . . . . ?
F2 C31 S1 O1 -56.1(2) . . . . ?
F1 C31 S1 O2 -57.2(2) . . . . ?
F3 C31 S1 O2 63.5(2) . . . . ?
F2 C31 S1 O2 -176.42(18) . . . . ?
F1 C31 S1 O3 -177.50(18) . . . . ?
F3 C31 S1 O3 -56.8(2) . . . . ?
F2 C31 S1 O3 63.3(2) . . . . ?
F4 C32 S2 O6 -64.67(19) . . . . ?
F6 C32 S2 O6 174.86(18) . . . . ?
F5 C32 S2 O6 54.3(2) . . . . ?
F4 C32 S2 O5 55.71(18) . . . . ?
F6 C32 S2 O5 -64.76(18) . . . . ?
F5 C32 S2 O5 174.66(17) . . . . ?
F4 C32 S2 O4 175.90(16) . . . . ?
F6 C32 S2 O4 55.43(18) . . . . ?
F5 C32 S2 O4 -65.15(19) . . . . ?
